data_7130841
loop_
_publ_author_name
'Xu, Huaping'
'Kong, Xiaoyu'
'Cen, Mengjie'
'Xu, Ze-Feng'
'Duan, Shengguo'
'Li, Chuan-Ying'

_publ_section_title
;
 Synthesis of Dihydropyrroles from In Situ-Generated Zwitterions via
 Rh2(adc)4/TBAI Dual Catalysis
;
_journal_name_full 'Chemical Communications'
_journal_paper_doi 10.1039/D2CC04674A
_journal_year 2022
_chemical_formula_sum 'C24 H23 N O4 S2'
_chemical_formula_weight 453.55
_space_group_crystal_system monoclinic
_space_group_IT_number 14
_space_group_name_Hall '-P 2yn'
_space_group_name_H-M_alt 'P 1 21/n 1'
_atom_sites_solution_hydrogens geom
_audit_creation_method SHELXL-2016/6
_audit_update_record
;
2021-07-17 deposited with the CCDC.	2022-10-10 downloaded from the CCDC.
;
_cell_angle_alpha 90
_cell_angle_beta 104.281(8)
_cell_angle_gamma 90
_cell_formula_units_Z 4
_cell_length_a 11.278(6)
_cell_length_b 12.642(7)
_cell_length_c 16.165(9)
_cell_measurement_reflns_used 2849
_cell_measurement_temperature 296(2)
_cell_measurement_theta_max 22.87
_cell_measurement_theta_min 2.46
_cell_volume 2234(2)
_computing_structure_refinement 'SHELXL-2016/6 (Sheldrick, 2016)'
_computing_structure_solution 'SHELXT 2014/5 (Sheldrick, 2014)'
_diffrn_ambient_temperature 296(2)
_diffrn_measured_fraction_theta_full 0.998
_diffrn_measured_fraction_theta_max 0.988
_diffrn_measurement_device_type 'Bruker APEX-II CCD'
_diffrn_measurement_method '\f and \w scans'
_diffrn_radiation_type MoK\a
_diffrn_radiation_wavelength 0.71073
_diffrn_reflns_av_R_equivalents 0.0344
_diffrn_reflns_av_unetI/netI 0.0441
_diffrn_reflns_Laue_measured_fraction_full 0.998
_diffrn_reflns_Laue_measured_fraction_max 0.988
_diffrn_reflns_limit_h_max 14
_diffrn_reflns_limit_h_min -11
_diffrn_reflns_limit_k_max 16
_diffrn_reflns_limit_k_min -15
_diffrn_reflns_limit_l_max 20
_diffrn_reflns_limit_l_min -21
_diffrn_reflns_number 13745
_diffrn_reflns_point_group_measured_fraction_full 0.998
_diffrn_reflns_point_group_measured_fraction_max 0.988
_diffrn_reflns_theta_full 25.242
_diffrn_reflns_theta_max 27.579
_diffrn_reflns_theta_min 1.992
_exptl_absorpt_coefficient_mu 0.269
_exptl_crystal_colour colourless
_exptl_crystal_density_diffrn 1.349
_exptl_crystal_description block
_exptl_crystal_F_000 952
_exptl_crystal_size_max 0.110
_exptl_crystal_size_mid 0.080
_exptl_crystal_size_min 0.070
_refine_diff_density_max 0.261
_refine_diff_density_min -0.260
_refine_diff_density_rms 0.043
_refine_ls_extinction_method none
_refine_ls_goodness_of_fit_ref 1.012
_refine_ls_hydrogen_treatment constr
_refine_ls_matrix_type full
_refine_ls_number_parameters 282
_refine_ls_number_reflns 5109
_refine_ls_number_restraints 0
_refine_ls_restrained_S_all 1.012
_refine_ls_R_factor_all 0.0793
_refine_ls_R_factor_gt 0.0472
_refine_ls_shift/su_max 0.001
_refine_ls_shift/su_mean 0.000
_refine_ls_structure_factor_coef Fsqd
_refine_ls_weighting_details 'w=1/[\s^2^(Fo^2^)+(0.0750P)^2^] where P=(Fo^2^+2Fc^2^)/3'
_refine_ls_weighting_scheme calc
_refine_ls_wR_factor_gt 0.1233
_refine_ls_wR_factor_ref 0.1419
_reflns_Friedel_coverage 0.000
_reflns_number_gt 3321
_reflns_number_total 5109
_reflns_threshold_expression 'I > 2\s(I)'
_cod_data_source_file d2cc04674a2.cif
_cod_data_source_block HZ_15_0m_a
_cod_original_sg_symbol_H-M 'P 21/n'
_cod_database_code 7130841
_shelx_shelxl_version_number 2016/6
_shelx_space_group_comment
;
The symmetry employed for this shelxl refinement is uniquely defined
by the following loop, which should always be used as a source of
symmetry information in preference to the above space-group names.
They are only intended as comments.
;
_shelx_estimated_absorpt_t_min 0.971
_shelx_estimated_absorpt_t_max 0.981

loop_
_space_group_symop_operation_xyz
'x, y, z'
'-x+1/2, y+1/2, -z+1/2'
'-x, -y, -z'
'x-1/2, -y-1/2, z-1/2'

loop_
_atom_site_label
_atom_site_type_symbol
_atom_site_fract_x
_atom_site_fract_y
_atom_site_fract_z
_atom_site_U_iso_or_equiv
_atom_site_adp_type
_atom_site_occupancy
_atom_site_site_symmetry_order
_atom_site_calc_flag
_atom_site_refinement_flags_posn
_atom_site_refinement_flags_adp
_atom_site_refinement_flags_occupancy
_atom_site_disorder_assembly
_atom_site_disorder_group
S1 S 0.82636(6) 0.76879(5) 0.54987(3) 0.0665(2) Uani 1 1 d . . . . .
S2 S 0.63214(5) 0.37853(4) 0.52393(3) 0.05148(18) Uani 1 1 d . . . . .
O1 O 0.94531(16) 0.79418(15) 0.54004(11) 0.0825(6) Uani 1 1 d . . . . .
O2 O 0.7997(2) 0.77191(15) 0.63145(10) 0.0875(6) Uani 1 1 d . . . . .
O3 O 0.55929(14) 0.41525(13) 0.57881(10) 0.0640(4) Uani 1 1 d . . . . .
O4 O 0.57402(15) 0.33673(13) 0.44126(10) 0.0663(4) Uani 1 1 d . . . . .
N1 N 0.80158(17) 0.64561(15) 0.51799(10) 0.0564(5) Uani 1 1 d . . . . .
C1 C 0.4491(4) 1.0213(3) 0.2987(3) 0.1415(16) Uani 1 1 d . . . . .
H1 H 0.369827 1.002567 0.306024 0.212 Uiso 1 1 calc R U . . .
H23 H 0.454147 1.002714 0.242083 0.212 Uiso 1 1 calc R U . . .
H3 H 0.461565 1.096004 0.307055 0.212 Uiso 1 1 calc R U . . .
C2 C 0.5470(3) 0.9618(2) 0.3636(2) 0.0856(9) Uani 1 1 d . . . . .
C3 C 0.5142(3) 0.9040(2) 0.4263(2) 0.0870(9) Uani 1 1 d . . . . .
H22 H 0.432994 0.903528 0.429415 0.104 Uiso 1 1 calc R U . . .
C4 C 0.5992(3) 0.8470(2) 0.48425(18) 0.0745(8) Uani 1 1 d . . . . .
H21 H 0.575825 0.808303 0.526524 0.089 Uiso 1 1 calc R U . . .
C5 C 0.7200(2) 0.84739(18) 0.47959(14) 0.0591(6) Uani 1 1 d . . . . .
C6 C 0.7265(2) 0.57450(17) 0.54624(12) 0.0509(5) Uani 1 1 d . . . . .
H18 H 0.682969 0.590446 0.586604 0.061 Uiso 1 1 calc R U . . .
C7 C 0.72428(18) 0.48192(17) 0.50901(12) 0.0463(5) Uani 1 1 d . . . . .
C8 C 0.73117(19) 0.28023(15) 0.57917(13) 0.0460(5) Uani 1 1 d . . . . .
C9 C 0.7555(2) 0.27472(17) 0.66669(14) 0.0558(6) Uani 1 1 d . . . . .
H17 H 0.723263 0.325057 0.697018 0.067 Uiso 1 1 calc R U . . .
C10 C 0.8278(2) 0.19409(18) 0.70920(14) 0.0616(6) Uani 1 1 d . . . . .
H12 H 0.843392 0.190460 0.768368 0.074 Uiso 1 1 calc R U . . .
C11 C 0.8776(2) 0.11892(18) 0.66631(15) 0.0577(6) Uani 1 1 d . . . . .
C12 C 0.9547(3) 0.0312(2) 0.71377(19) 0.0873(9) Uani 1 1 d . . . . .
H14 H 0.972890 0.045278 0.773950 0.131 Uiso 1 1 calc R U . . .
H13 H 1.029608 0.026572 0.695845 0.131 Uiso 1 1 calc R U . . .
H2 H 0.911062 -0.034470 0.701926 0.131 Uiso 1 1 calc R U . . .
C13 C 0.8028(2) 0.48116(18) 0.44625(15) 0.0600(6) Uani 1 1 d . . . . .
H10 H 0.756212 0.459396 0.390072 0.072 Uiso 1 1 calc R U . . .
H11 H 0.872363 0.434299 0.464872 0.072 Uiso 1 1 calc R U . . .
C14 C 0.8444(2) 0.59805(18) 0.44583(13) 0.0533(5) Uani 1 1 d . . . . .
H9 H 0.933940 0.600868 0.458952 0.064 Uiso 1 1 calc R U . . .
C15 C 0.79219(19) 0.65309(16) 0.36187(12) 0.0458(5) Uani 1 1 d . . . . .
C16 C 0.6673(2) 0.66006(18) 0.33029(13) 0.0531(5) Uani 1 1 d . . . . .
H8 H 0.615219 0.631676 0.361013 0.064 Uiso 1 1 calc R U . . .
C17 C 0.6198(2) 0.70895(19) 0.25341(14) 0.0649(7) Uani 1 1 d . . . . .
H4 H 0.535543 0.715092 0.232764 0.078 Uiso 1 1 calc R U . . .
C18 C 0.6960(3) 0.7486(2) 0.20717(15) 0.0725(8) Uani 1 1 d . . . . .
H7 H 0.663172 0.780473 0.154659 0.087 Uiso 1 1 calc R U . . .
C19 C 0.8198(3) 0.7418(2) 0.23733(16) 0.0718(8) Uani 1 1 d . . . . .
H5 H 0.871182 0.768904 0.205501 0.086 Uiso 1 1 calc R U . . .
C20 C 0.8687(2) 0.69449(18) 0.31562(14) 0.0586(6) Uani 1 1 d . . . . .
H6 H 0.953076 0.690674 0.336898 0.070 Uiso 1 1 calc R U . . .
C21 C 0.8534(2) 0.12668(18) 0.57866(16) 0.0627(6) Uani 1 1 d . . . . .
H16 H 0.887233 0.077250 0.548544 0.075 Uiso 1 1 calc R U . . .
C22 C 0.7805(2) 0.20555(18) 0.53469(14) 0.0580(6) Uani 1 1 d . . . . .
H15 H 0.764515 0.208757 0.475486 0.070 Uiso 1 1 calc R U . . .
C23 C 0.7540(3) 0.90683(19) 0.41742(15) 0.0643(6) Uani 1 1 d . . . . .
H19 H 0.835157 0.908306 0.414117 0.077 Uiso 1 1 calc R U . . .
C24 C 0.6672(3) 0.9632(2) 0.36106(18) 0.0781(8) Uani 1 1 d . . . . .
H20 H 0.690391 1.003823 0.319711 0.094 Uiso 1 1 calc R U . . .

loop_
_atom_site_aniso_label
_atom_site_aniso_U_11
_atom_site_aniso_U_22
_atom_site_aniso_U_33
_atom_site_aniso_U_23
_atom_site_aniso_U_13
_atom_site_aniso_U_12
S1 0.0828(5) 0.0727(4) 0.0382(3) -0.0041(3) 0.0041(3) -0.0337(3)
S2 0.0515(3) 0.0514(3) 0.0527(3) 0.0058(2) 0.0150(3) -0.0008(2)
O1 0.0704(12) 0.1053(15) 0.0612(11) 0.0063(10) -0.0037(9) -0.0424(10)
O2 0.1309(17) 0.0911(14) 0.0387(9) -0.0135(8) 0.0178(10) -0.0445(12)
O3 0.0620(10) 0.0613(10) 0.0777(11) 0.0076(8) 0.0340(9) 0.0040(8)
O4 0.0681(10) 0.0652(10) 0.0583(9) 0.0019(8) 0.0016(8) -0.0077(8)
N1 0.0684(12) 0.0626(12) 0.0378(9) 0.0038(8) 0.0120(9) -0.0163(9)
C1 0.113(3) 0.126(3) 0.175(4) 0.070(3) 0.016(3) 0.017(2)
C2 0.090(2) 0.0587(17) 0.110(2) 0.0161(16) 0.0289(19) -0.0029(15)
C3 0.084(2) 0.0608(17) 0.123(3) 0.0080(17) 0.038(2) -0.0056(15)
C4 0.092(2) 0.0604(16) 0.0784(18) -0.0005(14) 0.0354(16) -0.0230(15)
C5 0.0755(17) 0.0517(13) 0.0510(12) -0.0104(10) 0.0177(12) -0.0241(12)
C6 0.0536(13) 0.0628(14) 0.0359(10) 0.0071(10) 0.0106(10) -0.0064(10)
C7 0.0453(12) 0.0513(13) 0.0421(11) 0.0090(9) 0.0106(9) 0.0034(9)
C8 0.0538(13) 0.0439(11) 0.0432(11) 0.0017(9) 0.0173(10) -0.0036(9)
C9 0.0720(16) 0.0511(13) 0.0473(12) -0.0022(10) 0.0202(12) 0.0004(11)
C10 0.0820(17) 0.0580(14) 0.0444(12) 0.0071(11) 0.0146(12) -0.0039(12)
C11 0.0630(15) 0.0452(12) 0.0641(14) 0.0079(11) 0.0140(12) -0.0050(10)
C12 0.099(2) 0.0576(17) 0.097(2) 0.0183(15) 0.0082(17) 0.0116(15)
C13 0.0581(14) 0.0608(15) 0.0633(14) 0.0136(11) 0.0190(12) 0.0082(11)
C14 0.0420(12) 0.0686(14) 0.0488(12) 0.0075(11) 0.0101(10) -0.0049(10)
C15 0.0519(13) 0.0499(12) 0.0364(10) -0.0015(9) 0.0121(9) -0.0125(9)
C16 0.0530(13) 0.0582(13) 0.0466(12) 0.0039(10) 0.0090(10) -0.0161(10)
C17 0.0722(16) 0.0644(15) 0.0471(13) 0.0031(11) -0.0061(12) -0.0173(12)
C18 0.108(2) 0.0662(16) 0.0380(12) 0.0058(11) 0.0092(14) -0.0219(15)
C19 0.104(2) 0.0688(17) 0.0518(14) 0.0002(12) 0.0360(15) -0.0248(15)
C20 0.0629(15) 0.0631(14) 0.0558(13) -0.0068(11) 0.0257(12) -0.0173(11)
C21 0.0747(17) 0.0526(14) 0.0653(15) -0.0066(12) 0.0259(13) 0.0072(12)
C22 0.0742(16) 0.0613(15) 0.0420(12) -0.0001(10) 0.0208(12) 0.0025(12)
C23 0.0785(17) 0.0554(14) 0.0625(15) -0.0019(12) 0.0241(14) -0.0166(12)
C24 0.097(2) 0.0594(16) 0.0813(19) 0.0172(14) 0.0279(17) -0.0095(15)

loop_
_atom_type_symbol
_atom_type_description
_atom_type_scat_dispersion_real
_atom_type_scat_dispersion_imag
_atom_type_scat_source
C C 0.0033 0.0016 'International Tables Vol C Tables 4.2.6.8 and 6.1.1.4'
H H 0.0000 0.0000 'International Tables Vol C Tables 4.2.6.8 and 6.1.1.4'
N N 0.0061 0.0033 'International Tables Vol C Tables 4.2.6.8 and 6.1.1.4'
O O 0.0106 0.0060 'International Tables Vol C Tables 4.2.6.8 and 6.1.1.4'
S S 0.1246 0.1234 'International Tables Vol C Tables 4.2.6.8 and 6.1.1.4'

loop_
_geom_angle_atom_site_label_1
_geom_angle_atom_site_label_2
_geom_angle_atom_site_label_3
_geom_angle
_geom_angle_site_symmetry_1
_geom_angle_site_symmetry_3
_geom_angle_publ_flag
O2 S1 O1 121.09(11) . . ?
O2 S1 N1 104.98(10) . . ?
O1 S1 N1 105.69(11) . . ?
O2 S1 C5 108.60(13) . . ?
O1 S1 C5 108.30(12) . . ?
N1 S1 C5 107.41(10) . . ?
O3 S2 O4 119.83(11) . . ?
O3 S2 C7 107.45(10) . . ?
O4 S2 C7 107.54(10) . . ?
O3 S2 C8 107.75(10) . . ?
O4 S2 C8 107.40(10) . . ?
C7 S2 C8 106.10(11) . . ?
C6 N1 C14 109.71(18) . . ?
C6 N1 S1 125.55(16) . . ?
C14 N1 S1 124.31(14) . . ?
C2 C1 H1 109.5 . . ?
C2 C1 H23 109.5 . . ?
H1 C1 H23 109.5 . . ?
C2 C1 H3 109.5 . . ?
H1 C1 H3 109.5 . . ?
H23 C1 H3 109.5 . . ?
C24 C2 C3 118.6(3) . . ?
C24 C2 C1 122.0(3) . . ?
C3 C2 C1 119.4(3) . . ?
C4 C3 C2 121.0(3) . . ?
C4 C3 H22 119.5 . . ?
C2 C3 H22 119.5 . . ?
C3 C4 C5 119.6(2) . . ?
C3 C4 H21 120.2 . . ?
C5 C4 H21 120.2 . . ?
C23 C5 C4 119.7(3) . . ?
C23 C5 S1 120.9(2) . . ?
C4 C5 S1 119.41(19) . . ?
C7 C6 N1 111.7(2) . . ?
C7 C6 H18 124.1 . . ?
N1 C6 H18 124.1 . . ?
C6 C7 C13 111.56(19) . . ?
C6 C7 S2 123.74(16) . . ?
C13 C7 S2 124.47(17) . . ?
C9 C8 C22 119.8(2) . . ?
C9 C8 S2 119.89(16) . . ?
C22 C8 S2 120.29(17) . . ?
C8 C9 C10 119.6(2) . . ?
C8 C9 H17 120.2 . . ?
C10 C9 H17 120.2 . . ?
C11 C10 C9 121.7(2) . . ?
C11 C10 H12 119.2 . . ?
C9 C10 H12 119.2 . . ?
C10 C11 C21 117.8(2) . . ?
C10 C11 C12 120.7(2) . . ?
C21 C11 C12 121.4(2) . . ?
C11 C12 H14 109.5 . . ?
C11 C12 H13 109.5 . . ?
H14 C12 H13 109.5 . . ?
C11 C12 H2 109.5 . . ?
H14 C12 H2 109.5 . . ?
H13 C12 H2 109.5 . . ?
C7 C13 C14 103.08(18) . . ?
C7 C13 H10 111.1 . . ?
C14 C13 H10 111.1 . . ?
C7 C13 H11 111.1 . . ?
C14 C13 H11 111.1 . . ?
H10 C13 H11 109.1 . . ?
N1 C14 C15 112.75(18) . . ?
N1 C14 C13 102.91(16) . . ?
C15 C14 C13 113.07(18) . . ?
N1 C14 H9 109.3 . . ?
C15 C14 H9 109.3 . . ?
C13 C14 H9 109.3 . . ?
C20 C15 C16 119.7(2) . . ?
C20 C15 C14 120.4(2) . . ?
C16 C15 C14 119.96(18) . . ?
C17 C16 C15 120.0(2) . . ?
C17 C16 H8 120.0 . . ?
C15 C16 H8 120.0 . . ?
C18 C17 C16 120.2(2) . . ?
C18 C17 H4 119.9 . . ?
C16 C17 H4 119.9 . . ?
C19 C18 C17 120.5(2) . . ?
C19 C18 H7 119.7 . . ?
C17 C18 H7 119.7 . . ?
C18 C19 C20 119.7(2) . . ?
C18 C19 H5 120.1 . . ?
C20 C19 H5 120.1 . . ?
C15 C20 C19 119.9(2) . . ?
C15 C20 H6 120.0 . . ?
C19 C20 H6 120.0 . . ?
C22 C21 C11 121.7(2) . . ?
C22 C21 H16 119.2 . . ?
C11 C21 H16 119.2 . . ?
C21 C22 C8 119.5(2) . . ?
C21 C22 H15 120.3 . . ?
C8 C22 H15 120.3 . . ?
C24 C23 C5 119.2(3) . . ?
C24 C23 H19 120.4 . . ?
C5 C23 H19 120.4 . . ?
C23 C24 C2 121.8(2) . . ?
C23 C24 H20 119.1 . . ?
C2 C24 H20 119.1 . . ?

loop_
_geom_bond_atom_site_label_1
_geom_bond_atom_site_label_2
_geom_bond_distance
_geom_bond_site_symmetry_2
_geom_bond_publ_flag
S1 O2 1.4234(18) . ?
S1 O1 1.426(2) . ?
S1 N1 1.642(2) . ?
S1 C5 1.745(3) . ?
S2 O3 1.4272(16) . ?
S2 O4 1.4362(18) . ?
S2 C7 1.723(2) . ?
S2 C8 1.760(2) . ?
N1 C6 1.388(3) . ?
N1 C14 1.495(3) . ?
C1 C2 1.521(4) . ?
C1 H1 0.9600 . ?
C1 H23 0.9600 . ?
C1 H3 0.9600 . ?
C2 C24 1.366(4) . ?
C2 C3 1.372(4) . ?
C3 C4 1.368(4) . ?
C3 H22 0.9300 . ?
C4 C5 1.383(3) . ?
C4 H21 0.9300 . ?
C5 C23 1.383(3) . ?
C6 C7 1.314(3) . ?
C6 H18 0.9300 . ?
C7 C13 1.502(3) . ?
C8 C9 1.375(3) . ?
C8 C22 1.384(3) . ?
C9 C10 1.379(3) . ?
C9 H17 0.9300 . ?
C10 C11 1.375(3) . ?
C10 H12 0.9300 . ?
C11 C21 1.379(3) . ?
C11 C12 1.499(3) . ?
C12 H14 0.9600 . ?
C12 H13 0.9600 . ?
C12 H2 0.9600 . ?
C13 C14 1.551(3) . ?
C13 H10 0.9700 . ?
C13 H11 0.9700 . ?
C14 C15 1.509(3) . ?
C14 H9 0.9800 . ?
C15 C20 1.377(3) . ?
C15 C16 1.377(3) . ?
C16 C17 1.373(3) . ?
C16 H8 0.9300 . ?
C17 C18 1.366(3) . ?
C17 H4 0.9300 . ?
C18 C19 1.363(4) . ?
C18 H7 0.9300 . ?
C19 C20 1.386(3) . ?
C19 H5 0.9300 . ?
C20 H6 0.9300 . ?
C21 C22 1.373(3) . ?
C21 H16 0.9300 . ?
C22 H15 0.9300 . ?
C23 C24 1.363(4) . ?
C23 H19 0.9300 . ?
C24 H20 0.9300 . ?

loop_
_geom_torsion_atom_site_label_1
_geom_torsion_atom_site_label_2
_geom_torsion_atom_site_label_3
_geom_torsion_atom_site_label_4
_geom_torsion
_geom_torsion_site_symmetry_1
_geom_torsion_site_symmetry_2
_geom_torsion_site_symmetry_3
_geom_torsion_site_symmetry_4
_geom_torsion_publ_flag
O2 S1 N1 C6 23.1(2) . . . . ?
O1 S1 N1 C6 152.21(18) . . . . ?
C5 S1 N1 C6 -92.34(19) . . . . ?
O2 S1 N1 C14 -165.14(18) . . . . ?
O1 S1 N1 C14 -36.1(2) . . . . ?
C5 S1 N1 C14 79.4(2) . . . . ?
C24 C2 C3 C4 -1.3(5) . . . . ?
C1 C2 C3 C4 178.1(3) . . . . ?
C2 C3 C4 C5 -0.2(4) . . . . ?
C3 C4 C5 C23 1.2(4) . . . . ?
C3 C4 C5 S1 -176.4(2) . . . . ?
O2 S1 C5 C23 143.55(18) . . . . ?
O1 S1 C5 C23 10.3(2) . . . . ?
N1 S1 C5 C23 -103.42(19) . . . . ?
O2 S1 C5 C4 -38.9(2) . . . . ?
O1 S1 C5 C4 -172.11(19) . . . . ?
N1 S1 C5 C4 74.2(2) . . . . ?
C14 N1 C6 C7 7.0(2) . . . . ?
S1 N1 C6 C7 179.72(15) . . . . ?
N1 C6 C7 C13 -0.6(3) . . . . ?
N1 C6 C7 S2 -175.35(14) . . . . ?
O3 S2 C7 C6 2.6(2) . . . . ?
O4 S2 C7 C6 132.87(19) . . . . ?
C8 S2 C7 C6 -112.43(19) . . . . ?
O3 S2 C7 C13 -171.44(17) . . . . ?
O4 S2 C7 C13 -41.2(2) . . . . ?
C8 S2 C7 C13 73.51(19) . . . . ?
O3 S2 C8 C9 -20.0(2) . . . . ?
O4 S2 C8 C9 -150.37(18) . . . . ?
C7 S2 C8 C9 94.84(19) . . . . ?
O3 S2 C8 C22 157.17(18) . . . . ?
O4 S2 C8 C22 26.8(2) . . . . ?
C7 S2 C8 C22 -87.99(19) . . . . ?
C22 C8 C9 C10 -0.7(3) . . . . ?
S2 C8 C9 C10 176.52(17) . . . . ?
C8 C9 C10 C11 0.5(4) . . . . ?
C9 C10 C11 C21 0.3(4) . . . . ?
C9 C10 C11 C12 -179.2(2) . . . . ?
C6 C7 C13 C14 -5.5(2) . . . . ?
S2 C7 C13 C14 169.14(15) . . . . ?
C6 N1 C14 C15 112.3(2) . . . . ?
S1 N1 C14 C15 -60.6(2) . . . . ?
C6 N1 C14 C13 -9.8(2) . . . . ?
S1 N1 C14 C13 177.31(16) . . . . ?
C7 C13 C14 N1 8.8(2) . . . . ?
C7 C13 C14 C15 -113.1(2) . . . . ?
N1 C14 C15 C20 123.7(2) . . . . ?
C13 C14 C15 C20 -120.0(2) . . . . ?
N1 C14 C15 C16 -57.7(3) . . . . ?
C13 C14 C15 C16 58.6(3) . . . . ?
C20 C15 C16 C17 -0.6(3) . . . . ?
C14 C15 C16 C17 -179.2(2) . . . . ?
C15 C16 C17 C18 1.5(4) . . . . ?
C16 C17 C18 C19 -1.2(4) . . . . ?
C17 C18 C19 C20 -0.1(4) . . . . ?
C16 C15 C20 C19 -0.7(3) . . . . ?
C14 C15 C20 C19 177.9(2) . . . . ?
C18 C19 C20 C15 1.0(4) . . . . ?
C10 C11 C21 C22 -1.0(4) . . . . ?
C12 C11 C21 C22 178.5(2) . . . . ?
C11 C21 C22 C8 0.9(4) . . . . ?
C9 C8 C22 C21 0.0(3) . . . . ?
S2 C8 C22 C21 -177.18(18) . . . . ?
C4 C5 C23 C24 -0.7(4) . . . . ?
S1 C5 C23 C24 176.8(2) . . . . ?
C5 C23 C24 C2 -0.7(4) . . . . ?
C3 C2 C24 C23 1.8(4) . . . . ?
C1 C2 C24 C23 -177.6(3) . . . . ?
